data_8104905
loop_
_publ_author_name
'Ndima, Lubabalo'
'Cuthbertson, Jarryd'
'Hosten, Eric C.'
'Betz, Richard'

_publ_section_title
;
 Crystal structure of 4-bromobenzaldehyde -- complete redetermination at
 200 K, C7H5BrO
;
_journal_issue 1
_journal_name_full 'Zeitschrift f\"ur Kristallographie - New Crystal Structures'
_journal_page_first 143
_journal_page_last 145
_journal_paper_doi 10.1515/ncrs-2020-0392
_journal_volume 236
_journal_year 2021
_chemical_formula_moiety 'C7 H5 Br O'
_chemical_formula_sum 'C7 H5 Br O'
_chemical_formula_weight 185.02
_chemical_name_common '<i>para</i>-bromo benzaldehyde'
_chemical_name_systematic '4-bromo benzaldehyde'
_space_group_IT_number 14
_space_group_name_Hall '-P 2ybc'
_space_group_name_H-M_alt 'P 1 21/c 1'
_symmetry_cell_setting monoclinic
_symmetry_Int_Tables_number 14
_symmetry_space_group_name_Hall '-P 2ybc'
_symmetry_space_group_name_H-M 'P 1 21/c 1'
_atom_sites_solution_hydrogens geom
_atom_sites_solution_primary direct
_atom_sites_solution_secondary difmap
_cell_angle_alpha 90.00
_cell_angle_beta 103.504(2)
_cell_angle_gamma 90.00
_cell_formula_units_Z 8
_cell_length_a 27.3992(18)
_cell_length_b 3.9369(2)
_cell_length_c 12.8006(8)
_cell_measurement_reflns_used 4872
_cell_measurement_temperature 200(2)
_cell_measurement_theta_max 27.94
_cell_measurement_theta_min 3.06
_cell_volume 1342.60(14)
_computing_cell_refinement 'SAINT (Bruker, 2010)'
_computing_data_collection 'APEX2 (Bruker, 2010)'
_computing_data_reduction SAINT
_computing_molecular_graphics 'ORTEPIII (Farrugia, 2012), Mercury (Macrae et al., 2008)'
_computing_publication_material 'SHELXL-97, PLATON (Spek, 2009)'
_computing_structure_refinement 'SHELXL-97 (Sheldrick, 2015)'
_computing_structure_solution 'SHELXS-97 (Sheldrick, 2015)'
_diffrn_ambient_temperature 200(2)
_diffrn_measured_fraction_theta_full 0.995
_diffrn_measured_fraction_theta_max 0.995
_diffrn_measurement_device_type 'Bruker APEX-II CCD'
_diffrn_measurement_method '\f and \w scans'
_diffrn_radiation_monochromator graphite
_diffrn_radiation_source 'fine-focus sealed tube'
_diffrn_radiation_type MoK\a
_diffrn_radiation_wavelength 0.71073
_diffrn_reflns_av_R_equivalents 0.0315
_diffrn_reflns_av_sigmaI/netI 0.0355
_diffrn_reflns_limit_h_max 36
_diffrn_reflns_limit_h_min -36
_diffrn_reflns_limit_k_max 4
_diffrn_reflns_limit_k_min -5
_diffrn_reflns_limit_l_max 16
_diffrn_reflns_limit_l_min -15
_diffrn_reflns_number 12490
_diffrn_reflns_theta_full 27.99
_diffrn_reflns_theta_max 27.99
_diffrn_reflns_theta_min 2.29
_exptl_absorpt_coefficient_mu 6.028
_exptl_absorpt_correction_T_max 0.6314
_exptl_absorpt_correction_T_min 0.0888
_exptl_absorpt_correction_type numerical
_exptl_absorpt_process_details
;                                                              
SADABS (Bruker, 2008)                                          
;
_exptl_crystal_colour colourless
_exptl_crystal_density_diffrn 1.831
_exptl_crystal_density_method 'not measured'
_exptl_crystal_description platelet
_exptl_crystal_F_000 720
_exptl_crystal_size_max 0.58
_exptl_crystal_size_mid 0.25
_exptl_crystal_size_min 0.08
_refine_diff_density_max 0.647
_refine_diff_density_min -0.604
_refine_diff_density_rms 0.097
_refine_ls_extinction_method none
_refine_ls_goodness_of_fit_ref 1.179
_refine_ls_hydrogen_treatment constr
_refine_ls_matrix_type full
_refine_ls_number_parameters 163
_refine_ls_number_reflns 3219
_refine_ls_number_restraints 0
_refine_ls_restrained_S_all 1.179
_refine_ls_R_factor_all 0.0695
_refine_ls_R_factor_gt 0.0469
_refine_ls_shift/su_max 0.001
_refine_ls_shift/su_mean 0.000
_refine_ls_structure_factor_coef Fsqd
_refine_ls_weighting_details 'calc w=1/[\s^2^(Fo^2^)+(0.0143P)^2^+5.5529P] where P=(Fo^2^+2Fc^2^)/3'
_refine_ls_weighting_scheme calc
_refine_ls_wR_factor_gt 0.1034
_refine_ls_wR_factor_ref 0.1103
_reflns_number_gt 2312
_reflns_number_total 3219
_reflns_threshold_expression >2sigma(I)
_cod_data_source_file suppl_j_ncrs-2020-0392_suppl.cif
_cod_data_source_block I
_cod_depositor_comments
;
The following automatic conversions were performed:

data item '_symmetry_cell_setting' value 'Monoclinic' was changed to
'monoclinic' in accordance with the built-in table derived from the
CIF Core dictionary named 'cif_core.dic' version 2.4.5 last updated
on 2014-11-21.

Automatic conversion script
Id: cif_fix_values 8738 2021-04-28 16:35:53Z antanas 
;
_cod_original_sg_symbol_H-M 'P2(1)/c  '
_cod_database_code 8104905

loop_
_symmetry_equiv_pos_as_xyz
'x, y, z'
'-x, y+1/2, -z+1/2'
'-x, -y, -z'
'x, -y-1/2, z-1/2'

loop_
_atom_site_label
_atom_site_type_symbol
_atom_site_fract_x
_atom_site_fract_y
_atom_site_fract_z
_atom_site_U_iso_or_equiv
_atom_site_adp_type
_atom_site_occupancy
_atom_site_symmetry_multiplicity
_atom_site_calc_flag
_atom_site_refinement_flags
_atom_site_disorder_assembly
_atom_site_disorder_group
Br1 Br 0.964709(19) 0.23970(15) 0.63578(4) 0.04366(16) Uani 1 1 d . . .
Br2 Br 0.535060(19) 0.76782(14) 0.17048(5) 0.04380(16) Uani 1 1 d . . .
O1 O 0.78770(15) 0.6875(12) 0.1806(3) 0.0557(12) Uani 1 1 d . . .
O2 O 0.71315(15) 0.2850(12) -0.1029(3) 0.0553(11) Uani 1 1 d . . .
C1 C 0.78993(19) 0.7124(14) 0.2745(4) 0.0408(12) Uani 1 1 d . . .
H1 H 0.7623 0.8152 0.2953 0.049 Uiso 1 1 calc R . .
C2 C 0.71011(19) 0.2585(16) -0.0117(4) 0.0402(12) Uani 1 1 d . . .
H2 H 0.7368 0.1480 0.0371 0.048 Uiso 1 1 calc R . .
C11 C 0.83253(18) 0.5954(13) 0.3611(4) 0.0322(11) Uani 1 1 d . . .
C12 C 0.87472(19) 0.4438(13) 0.3368(4) 0.0354(11) Uani 1 1 d . . .
H12 H 0.8761 0.4122 0.2640 0.042 Uiso 1 1 calc R . .
C13 C 0.91430(19) 0.3399(14) 0.4182(4) 0.0373(12) Uani 1 1 d . . .
H13 H 0.9431 0.2373 0.4022 0.045 Uiso 1 1 calc R . .
C14 C 0.91125(18) 0.3878(13) 0.5232(4) 0.0328(11) Uani 1 1 d . . .
C15 C 0.86954(18) 0.5380(13) 0.5490(4) 0.0335(11) Uani 1 1 d . . .
H15 H 0.8681 0.5675 0.6219 0.040 Uiso 1 1 calc R . .
C16 C 0.83038(18) 0.6429(13) 0.4667(4) 0.0334(11) Uani 1 1 d . . .
H16 H 0.8018 0.7484 0.4828 0.040 Uiso 1 1 calc R . .
C21 C 0.66723(18) 0.3870(13) 0.0311(4) 0.0314(10) Uani 1 1 d . . .
C22 C 0.66899(18) 0.3459(13) 0.1392(4) 0.0340(11) Uani 1 1 d . . .
H22 H 0.6972 0.2401 0.1848 0.041 Uiso 1 1 calc R . .
C23 C 0.62956(19) 0.4591(13) 0.1812(4) 0.0353(11) Uani 1 1 d . . .
H23 H 0.6306 0.4326 0.2554 0.042 Uiso 1 1 calc R . .
C24 C 0.58881(17) 0.6111(12) 0.1132(4) 0.0315(10) Uani 1 1 d . . .
C25 C 0.58612(19) 0.6533(13) 0.0042(4) 0.0374(12) Uani 1 1 d . . .
H25 H 0.5577 0.7567 -0.0415 0.045 Uiso 1 1 calc R . .
C26 C 0.62562(19) 0.5418(13) -0.0358(4) 0.0359(11) Uani 1 1 d . . .
H26 H 0.6246 0.5704 -0.1099 0.043 Uiso 1 1 calc R . .

loop_
_atom_site_aniso_label
_atom_site_aniso_U_11
_atom_site_aniso_U_22
_atom_site_aniso_U_33
_atom_site_aniso_U_23
_atom_site_aniso_U_13
_atom_site_aniso_U_12
Br1 0.0329(3) 0.0390(3) 0.0521(3) 0.0028(3) -0.0044(2) 0.0017(2)
Br2 0.0338(3) 0.0370(3) 0.0649(4) -0.0017(3) 0.0202(2) 0.0007(2)
O1 0.047(2) 0.083(3) 0.034(2) 0.008(2) 0.0033(16) -0.010(2)
O2 0.046(2) 0.085(3) 0.038(2) -0.004(2) 0.0164(17) -0.001(2)
C1 0.035(3) 0.046(3) 0.041(3) 0.013(3) 0.008(2) -0.007(3)
C2 0.036(3) 0.047(3) 0.037(3) 0.003(3) 0.006(2) -0.001(2)
C11 0.029(2) 0.036(3) 0.033(2) 0.002(2) 0.010(2) -0.007(2)
C12 0.039(3) 0.035(3) 0.035(3) -0.002(2) 0.014(2) -0.002(2)
C13 0.027(2) 0.042(3) 0.046(3) -0.001(2) 0.014(2) -0.002(2)
C14 0.028(2) 0.027(2) 0.042(3) 0.000(2) 0.004(2) -0.004(2)
C15 0.032(3) 0.036(3) 0.033(2) -0.001(2) 0.008(2) 0.000(2)
C16 0.025(2) 0.040(3) 0.038(3) 0.002(2) 0.011(2) 0.002(2)
C21 0.031(3) 0.032(2) 0.030(2) -0.002(2) 0.0044(19) -0.004(2)
C22 0.025(2) 0.042(3) 0.033(2) 0.003(2) 0.0017(19) 0.003(2)
C23 0.034(3) 0.038(3) 0.033(3) 0.000(2) 0.007(2) -0.003(2)
C24 0.023(2) 0.025(2) 0.046(3) -0.006(2) 0.007(2) -0.0027(19)
C25 0.030(3) 0.037(3) 0.039(3) 0.001(2) -0.004(2) 0.001(2)
C26 0.036(3) 0.036(3) 0.034(3) 0.001(2) 0.005(2) 0.001(2)

loop_
_atom_type_symbol
_atom_type_description
_atom_type_scat_dispersion_real
_atom_type_scat_dispersion_imag
_atom_type_scat_source
C C 0.0033 0.0016 'International Tables Vol C Tables 4.2.6.8 and 6.1.1.4'
H H 0.0000 0.0000 'International Tables Vol C Tables 4.2.6.8 and 6.1.1.4'
O O 0.0106 0.0060 'International Tables Vol C Tables 4.2.6.8 and 6.1.1.4'
Br Br -0.2901 2.4595 'International Tables Vol C Tables 4.2.6.8 and 6.1.1.4'

loop_
_geom_angle_atom_site_label_1
_geom_angle_atom_site_label_2
_geom_angle_atom_site_label_3
_geom_angle
_geom_angle_site_symmetry_1
_geom_angle_site_symmetry_3
O1 C1 C11 125.0(5) . .
O1 C1 H1 117.5 . .
C11 C1 H1 117.5 . .
O2 C2 C21 124.7(5) . .
O2 C2 H2 117.7 . .
C21 C2 H2 117.7 . .
C16 C11 C12 120.2(5) . .
C16 C11 C1 119.0(5) . .
C12 C11 C1 120.9(5) . .
C13 C12 C11 120.3(5) . .
C13 C12 H12 119.9 . .
C11 C12 H12 119.9 . .
C12 C13 C14 118.6(5) . .
C12 C13 H13 120.7 . .
C14 C13 H13 120.7 . .
C13 C14 C15 122.0(5) . .
C13 C14 Br1 119.2(4) . .
C15 C14 Br1 118.8(4) . .
C16 C15 C14 118.7(5) . .
C16 C15 H15 120.6 . .
C14 C15 H15 120.6 . .
C11 C16 C15 120.3(5) . .
C11 C16 H16 119.9 . .
C15 C16 H16 119.9 . .
C22 C21 C26 119.8(5) . .
C22 C21 C2 118.7(4) . .
C26 C21 C2 121.5(4) . .
C21 C22 C23 120.1(5) . .
C21 C22 H22 119.9 . .
C23 C22 H22 119.9 . .
C24 C23 C22 118.9(5) . .
C24 C23 H23 120.6 . .
C22 C23 H23 120.6 . .
C23 C24 C25 122.0(4) . .
C23 C24 Br2 119.0(4) . .
C25 C24 Br2 119.1(4) . .
C26 C25 C24 118.3(5) . .
C26 C25 H25 120.8 . .
C24 C25 H25 120.8 . .
C25 C26 C21 120.9(5) . .
C25 C26 H26 119.6 . .
C21 C26 H26 119.6 . .

loop_
_geom_bond_atom_site_label_1
_geom_bond_atom_site_label_2
_geom_bond_distance
_geom_bond_site_symmetry_2
Br1 C14 1.891(5) .
Br2 C24 1.895(5) .
O1 C1 1.193(6) .
O2 C2 1.194(6) .
C1 C11 1.483(7) .
C1 H1 0.9500 .
C2 C21 1.496(7) .
C2 H2 0.9500 .
C11 C16 1.379(7) .
C11 C12 1.399(7) .
C12 C13 1.378(7) .
C12 H12 0.9500 .
C13 C14 1.379(7) .
C13 H13 0.9500 .
C14 C15 1.393(7) .
C15 C16 1.380(7) .
C15 H15 0.9500 .
C16 H16 0.9500 .
C21 C22 1.383(7) .
C21 C26 1.396(7) .
C22 C23 1.387(7) .
C22 H22 0.9500 .
C23 C24 1.381(7) .
C23 H23 0.9500 .
C24 C25 1.390(7) .
C25 C26 1.373(7) .
C25 H25 0.9500 .
C26 H26 0.9500 .

loop_
_geom_hbond_atom_site_label_D
_geom_hbond_atom_site_label_H
_geom_hbond_atom_site_label_A
_geom_hbond_distance_DH
_geom_hbond_distance_HA
_geom_hbond_distance_DA
_geom_hbond_angle_DHA
_geom_hbond_site_symmetry_A
C1 H1 O2 0.95 2.61 3.514(7) 159.3 4_576

loop_
_geom_torsion_atom_site_label_1
_geom_torsion_atom_site_label_2
_geom_torsion_atom_site_label_3
_geom_torsion_atom_site_label_4
_geom_torsion
_geom_torsion_site_symmetry_1
_geom_torsion_site_symmetry_2
_geom_torsion_site_symmetry_3
_geom_torsion_site_symmetry_4
O1 C1 C11 C16 179.4(5) . . . .
O1 C1 C11 C12 0.4(8) . . . .
C16 C11 C12 C13 0.2(8) . . . .
C1 C11 C12 C13 179.2(5) . . . .
C11 C12 C13 C14 0.2(8) . . . .
C12 C13 C14 C15 -0.1(8) . . . .
C12 C13 C14 Br1 178.9(4) . . . .
C13 C14 C15 C16 -0.4(8) . . . .
Br1 C14 C15 C16 -179.4(4) . . . .
C12 C11 C16 C15 -0.7(8) . . . .
C1 C11 C16 C15 -179.7(5) . . . .
C14 C15 C16 C11 0.8(8) . . . .
O2 C2 C21 C22 -178.6(6) . . . .
O2 C2 C21 C26 2.2(9) . . . .
C26 C21 C22 C23 -0.2(8) . . . .
C2 C21 C22 C23 -179.3(5) . . . .
C21 C22 C23 C24 0.2(8) . . . .
C22 C23 C24 C25 0.1(8) . . . .
C22 C23 C24 Br2 -179.7(4) . . . .
C23 C24 C25 C26 -0.5(8) . . . .
Br2 C24 C25 C26 179.3(4) . . . .
C24 C25 C26 C21 0.6(8) . . . .
C22 C21 C26 C25 -0.3(8) . . . .
C2 C21 C26 C25 178.9(5) . . . .
